data_7224093
loop_
_publ_author_name
'Cao, Xiao-Man'
'Wei, Na'
'Liu, Lin'
'Li, Li'
'Han, Zheng-Bo'

_publ_section_title
;
 Luminescent Lanthanide-Organic Polyrotaxane Framework as a Turn-Off
 Sensor for nitrobenzene and Fe3+
;
_journal_name_full 'RSC Adv.'
_journal_paper_doi 10.1039/C5RA25872C
_journal_year 2016
_chemical_formula_sum 'C37 H34 Dy N O8'
_chemical_formula_weight 783.15
_space_group_crystal_system monoclinic
_space_group_IT_number 13
_space_group_name_Hall '-P 2yc'
_space_group_name_H-M_alt 'P 1 2/c 1'
_symmetry_space_group_name_Hall '-P 2yc'
_symmetry_space_group_name_H-M 'P 1 2/c 1'
_atom_sites_solution_hydrogens geom
_audit_creation_method SHELXL-2014/7
_audit_update_record
;
2015-09-01 deposited with the CCDC.
2016-02-01 downloaded from the CCDC.
;
_cell_angle_alpha 90
_cell_angle_beta 91.363(2)
_cell_angle_gamma 90
_cell_formula_units_Z 4
_cell_length_a 10.7467(5)
_cell_length_b 15.8854(7)
_cell_length_c 19.3945(10)
_cell_measurement_temperature 173(2)
_cell_volume 3310.0(3)
_computing_structure_refinement 'SHELXL-2014/7 (Sheldrick, 2014)'
_diffrn_ambient_temperature 173(2)
_diffrn_measured_fraction_theta_full 0.994
_diffrn_measured_fraction_theta_max 0.975
_diffrn_measurement_device_type 'Agilent Technologies SuperNova Dual diffractometer with Atlas detector'
_diffrn_measurement_method '\w scan'
_diffrn_radiation_type MoK\a
_diffrn_radiation_wavelength 0.71073
_diffrn_reflns_av_R_equivalents 0.0880
_diffrn_reflns_av_unetI/netI 0.0865
_diffrn_reflns_laue_measured_fraction_full 0.994
_diffrn_reflns_laue_measured_fraction_max 0.975
_diffrn_reflns_limit_h_max 12
_diffrn_reflns_limit_h_min -13
_diffrn_reflns_limit_k_max 19
_diffrn_reflns_limit_k_min -17
_diffrn_reflns_limit_l_max 24
_diffrn_reflns_limit_l_min -23
_diffrn_reflns_number 23078
_diffrn_reflns_point_group_measured_fraction_full 0.994
_diffrn_reflns_point_group_measured_fraction_max 0.975
_diffrn_reflns_theta_full 25.242
_diffrn_reflns_theta_max 26.373
_diffrn_reflns_theta_min 3.077
_diffrn_source 'SuperNova (Mo) X-ray Source'
_exptl_absorpt_coefficient_mu 2.311
_exptl_absorpt_process_details 'CrysAlis PRO (Agilent, 2014)'
_exptl_crystal_colour colorless
_exptl_crystal_density_diffrn 1.572
_exptl_crystal_description block
_exptl_crystal_F_000 1572
_exptl_crystal_size_max 0.235
_exptl_crystal_size_mid 0.214
_exptl_crystal_size_min 0.168
_refine_diff_density_max 2.561
_refine_diff_density_min -0.968
_refine_diff_density_rms 0.153
_refine_ls_extinction_method none
_refine_ls_goodness_of_fit_ref 1.014
_refine_ls_hydrogen_treatment constr
_refine_ls_matrix_type full
_refine_ls_number_parameters 446
_refine_ls_number_reflns 6615
_refine_ls_number_restraints 24
_refine_ls_restrained_S_all 1.014
_refine_ls_R_factor_all 0.1015
_refine_ls_R_factor_gt 0.0525
_refine_ls_shift/su_max 0.001
_refine_ls_shift/su_mean 0.000
_refine_ls_structure_factor_coef Fsqd
_refine_ls_weighting_details 'w=1/[\s^2^(Fo^2^)+(0.0645P)^2^+7.0134P] where P=(Fo^2^+2Fc^2^)/3'
_refine_ls_weighting_scheme calc
_refine_ls_wR_factor_gt 0.1124
_refine_ls_wR_factor_ref 0.1329
_reflns_Friedel_coverage 0.000
_reflns_number_gt 4398
_reflns_number_total 6615
_reflns_threshold_expression 'I > 2\s(I)'
_cod_data_source_file c5ra25872c2.cif
_cod_data_source_block 1
_cod_database_code 7224093
_audit_block_doi 10.5517/cc1jq99v
_shelx_shelxl_version_number 2014/7
_shelx_space_group_comment
;
The symmetry employed for this shelxl refinement is uniquely defined
by the following loop, which should always be used as a source of
symmetry information in preference to the above space-group names.
They are only intended as comments.
;
_shelx_estimated_absorpt_t_min 0.613
_shelx_estimated_absorpt_t_max 0.697

loop_
_space_group_symop_operation_xyz
'x, y, z'
'-x, y, -z+1/2'
'-x, -y, -z'
'x, -y, z-1/2'

loop_
_atom_site_label
_atom_site_type_symbol
_atom_site_fract_x
_atom_site_fract_y
_atom_site_fract_z
_atom_site_U_iso_or_equiv
_atom_site_adp_type
_atom_site_occupancy
_atom_site_site_symmetry_order
_atom_site_calc_flag
_atom_site_refinement_flags_posn
_atom_site_refinement_flags_adp
_atom_site_refinement_flags_occupancy
_atom_site_disorder_assembly
_atom_site_disorder_group
Dy1 Dy 0.41893(3) 0.58142(2) 0.85160(2) 0.02229(12) Uani 1 1 d . . . . .
C1 C 0.3597(6) 0.4593(5) 0.7060(4) 0.0278(18) Uani 1 1 d . . . . .
C2 C 0.2876(7) 0.3793(4) 0.6895(4) 0.0265(17) Uani 1 1 d . . . . .
C3 C 0.2408(7) 0.3288(5) 0.7410(4) 0.0319(18) Uani 1 1 d . . . . .
H3A H 0.2537 0.3442 0.7880 0.038 Uiso 1 1 calc R U . . .
C4 C 0.1756(7) 0.2561(5) 0.7249(4) 0.0315(17) Uani 1 1 d . . . . .
H4A H 0.1472 0.2209 0.7608 0.038 Uiso 1 1 calc R U . . .
C5 C 0.1511(6) 0.2341(4) 0.6564(4) 0.0234(16) Uani 1 1 d . . . . .
C6 C 0.1972(7) 0.2852(4) 0.6060(4) 0.0301(18) Uani 1 1 d . . . . .
H6A H 0.1812 0.2710 0.5590 0.036 Uiso 1 1 calc R U . . .
C7 C 0.2658(7) 0.3564(5) 0.6211(4) 0.0304(18) Uani 1 1 d . . . . .
H7A H 0.2979 0.3898 0.5850 0.037 Uiso 1 1 calc R U . . .
C8 C 0.0808(7) 0.1550(4) 0.6388(3) 0.0240(16) Uani 1 1 d . . . . .
C9 C -0.0322(6) 0.1573(5) 0.6014(4) 0.0256(17) Uani 1 1 d . . . . .
C10 C -0.0894(6) 0.0816(5) 0.5849(4) 0.0260(15) Uani 1 1 d . . . . .
H10A H -0.1674 0.0830 0.5609 0.031 Uiso 1 1 calc R U . . .
C11 C -0.0379(7) 0.0032(4) 0.6018(4) 0.0246(16) Uani 1 1 d . . . . .
C12 C 0.0740(7) 0.0021(4) 0.6393(4) 0.0248(16) Uani 1 1 d . . . . .
C13 C 0.1291(6) 0.0782(5) 0.6584(3) 0.0253(15) Uani 1 1 d . . . . .
H13A H 0.2030 0.0771 0.6862 0.030 Uiso 1 1 calc R U . . .
C14 C -0.0929(7) 0.2381(5) 0.5786(4) 0.0350(19) Uani 1 1 d . . . . .
H14A H -0.0416 0.2858 0.5941 0.053 Uiso 1 1 calc R U . . .
H14B H -0.1013 0.2389 0.5282 0.053 Uiso 1 1 calc R U . . .
H14C H -0.1755 0.2424 0.5987 0.053 Uiso 1 1 calc R U . . .
C15 C -0.1061(7) -0.0763(5) 0.5799(4) 0.0390(19) Uani 1 1 d . . . . .
H15A H -0.1825 -0.0613 0.5541 0.058 Uiso 1 1 calc R U . . .
H15B H -0.0526 -0.1102 0.5505 0.058 Uiso 1 1 calc R U . . .
H15C H -0.1274 -0.1089 0.6209 0.058 Uiso 1 1 calc R U . . .
C16 C 0.1391(6) -0.0786(5) 0.6585(4) 0.0261(15) Uani 1 1 d . . . . .
C17 C 0.1613(7) -0.0986(4) 0.7278(4) 0.0285(17) Uani 1 1 d . . . . .
H17A H 0.1327 -0.0620 0.7628 0.034 Uiso 1 1 calc R U . . .
C18 C 0.2244(7) -0.1709(5) 0.7459(4) 0.0343(19) Uani 1 1 d . . . . .
H18A H 0.2365 -0.1849 0.7932 0.041 Uiso 1 1 calc R U . . .
C19 C 0.2705(6) -0.2233(4) 0.6955(4) 0.0261(17) Uani 1 1 d . . . . .
C20 C 0.2517(7) -0.2031(5) 0.6268(4) 0.0319(18) Uani 1 1 d . . . . .
H20A H 0.2853 -0.2378 0.5919 0.038 Uiso 1 1 calc R U . . .
C21 C 0.1838(7) -0.1322(5) 0.6090(4) 0.0311(18) Uani 1 1 d . . . . .
H21A H 0.1676 -0.1202 0.5617 0.037 Uiso 1 1 calc R U . . .
C22 C 0.3452(7) -0.3009(5) 0.7152(4) 0.0289(18) Uani 1 1 d . . . . .
C23 C 0.4509(8) 0.6936(5) 0.9637(4) 0.0344(19) Uani 1 1 d . . . . .
C24 C 0.4737(7) 0.7587(5) 1.0165(4) 0.0350(19) Uani 1 1 d . . . . .
C25 C 0.5619(8) 0.7465(6) 1.0689(4) 0.044(2) Uani 1 1 d . . . . .
H25A H 0.6137 0.6980 1.0680 0.053 Uiso 1 1 calc R U . . .
C26 C 0.5760(9) 0.8040(6) 1.1230(5) 0.050(2) Uani 1 1 d . . . . .
H26A H 0.6362 0.7942 1.1588 0.060 Uiso 1 1 calc R U . . .
C27 C 0.5014(7) 0.8760(5) 1.1245(4) 0.0319(18) Uani 1 1 d . . . . .
C28 C 0.4151(8) 0.8893(5) 1.0706(4) 0.0369(19) Uani 1 1 d . . . . .
H28A H 0.3659 0.9390 1.0699 0.044 Uiso 1 1 calc R U . . .
C29 C 0.4005(8) 0.8303(5) 1.0180(4) 0.0355(19) Uani 1 1 d . . . . .
H29A H 0.3393 0.8393 0.9826 0.043 Uiso 1 1 calc R U . . .
C30 C 0.5045(7) 0.9298(5) 1.1876(4) 0.0330(18) Uani 1 1 d . . . . .
C31 C 0.5000 0.8867(7) 1.2500 0.039(3) Uani 1 2 d S T P . .
H31A H 0.5000 0.8269 1.2500 0.046 Uiso 1 2 calc R U P . .
C32 C 0.5063(7) 1.0177(5) 1.1869(4) 0.0347(19) Uani 1 1 d . . . . .
C33 C 0.5000 1.0592(7) 1.2500 0.036(3) Uani 1 2 d S T P . .
H33A H 0.5000 1.1190 1.2500 0.043 Uiso 1 2 calc R U P . .
C34 C 0.5212(8) 1.0684(6) 1.1220(5) 0.046(2) Uani 1 1 d . . . . .
H34A H 0.5241 1.0303 1.0823 0.070 Uiso 1 1 calc R U . . .
H34B H 0.4505 1.1069 1.1162 0.070 Uiso 1 1 calc R U . . .
H34C H 0.5986 1.1009 1.1254 0.070 Uiso 1 1 calc R U . . .
C35 C 0.030(2) 0.4590(13) 0.8986(12) 0.067(6) Uani 0.5 1 d . U P A 2
H35A H -0.0441 0.4299 0.9155 0.101 Uiso 0.5 1 calc R U P A 2
H35B H 0.0479 0.4388 0.8522 0.101 Uiso 0.5 1 calc R U P A 2
H35C H 0.1009 0.4475 0.9297 0.101 Uiso 0.5 1 calc R U P A 2
C35' C 0.047(3) 0.4691(17) 0.8038(14) 0.105(9) Uani 0.5 1 d . U P B 1
H35D H -0.0207 0.4526 0.7718 0.157 Uiso 0.5 1 calc R U P B 1
H35E H 0.1263 0.4666 0.7803 0.157 Uiso 0.5 1 calc R U P B 1
H35F H 0.0490 0.4306 0.8433 0.157 Uiso 0.5 1 calc R U P B 1
C36' C -0.096(2) 0.5916(16) 0.8096(14) 0.085(5) Uani 0.5 1 d . U P B 1
H36A H -0.1387 0.5540 0.7769 0.128 Uiso 0.5 1 calc R U P B 1
H36B H -0.1452 0.5978 0.8510 0.128 Uiso 0.5 1 calc R U P B 1
H36C H -0.0841 0.6469 0.7882 0.128 Uiso 0.5 1 calc R U P B 1
C36 C -0.129(2) 0.5771(15) 0.9075(14) 0.085(5) Uani 0.5 1 d . U P A 2
H36D H -0.1762 0.5289 0.9243 0.128 Uiso 0.5 1 calc R U P A 2
H36E H -0.1309 0.6227 0.9416 0.128 Uiso 0.5 1 calc R U P A 2
H36F H -0.1661 0.5968 0.8638 0.128 Uiso 0.5 1 calc R U P A 2
C37 C 0.1021(8) 0.5977(6) 0.8736(5) 0.049(2) Uani 1 1 d . . . . .
C38 C 0.0769(9) 0.6887(6) 0.8839(6) 0.068(3) Uani 1 1 d . . . . .
H38A H -0.0122 0.6996 0.8765 0.102 Uiso 1 1 calc R U . . .
H38B H 0.1017 0.7049 0.9310 0.102 Uiso 1 1 calc R U . . .
H38C H 0.1245 0.7217 0.8509 0.102 Uiso 1 1 calc R U . . .
N1' N 0.0249(12) 0.5562(9) 0.8284(9) 0.043(4) Uani 0.5 1 d . . P B 1
N1 N 0.0058(14) 0.5508(9) 0.8964(11) 0.061(5) Uani 0.5 1 d . . P A 2
O1 O 0.3631(5) 0.4830(3) 0.7674(3) 0.0338(13) Uani 1 1 d . . . . .
O2 O 0.4082(5) 0.4958(3) 0.6565(3) 0.0377(14) Uani 1 1 d . . . . .
O3 O 0.4235(5) -0.3268(3) 0.6754(3) 0.0442(15) Uani 1 1 d . . . . .
O4 O 0.3224(6) -0.3326(4) 0.7730(3) 0.0455(15) Uani 1 1 d . . . . .
O5 O 0.3709(5) 0.7069(4) 0.9169(3) 0.0418(14) Uani 1 1 d . . . . .
O6 O 0.5125(6) 0.6249(4) 0.9636(3) 0.0535(17) Uani 1 1 d . . . . .
O7 O 0.2059(5) 0.5652(3) 0.8795(3) 0.0415(14) Uani 1 1 d . . . . .
O1W O 0.3819(6) 0.4665(4) 0.9307(3) 0.0533(17) Uani 1 1 d . . . . .

loop_
_atom_site_aniso_label
_atom_site_aniso_U_11
_atom_site_aniso_U_22
_atom_site_aniso_U_33
_atom_site_aniso_U_23
_atom_site_aniso_U_13
_atom_site_aniso_U_12
Dy1 0.02229(18) 0.01929(17) 0.02522(19) 0.00131(17) -0.00114(12) -0.00008(17)
C1 0.016(4) 0.021(4) 0.046(5) -0.005(4) -0.009(3) 0.003(3)
C2 0.025(4) 0.019(4) 0.035(4) -0.007(3) -0.005(3) -0.001(3)
C3 0.036(4) 0.030(4) 0.030(4) -0.003(3) -0.002(3) -0.012(4)
C4 0.030(4) 0.031(4) 0.034(4) 0.003(4) 0.002(3) -0.005(4)
C5 0.023(4) 0.013(4) 0.034(4) -0.002(3) -0.002(3) -0.006(3)
C6 0.036(4) 0.021(4) 0.034(4) -0.003(3) -0.002(4) -0.005(3)
C7 0.030(4) 0.020(4) 0.042(5) 0.002(3) 0.006(4) -0.002(3)
C8 0.027(4) 0.021(4) 0.023(4) -0.005(3) 0.000(3) 0.000(3)
C9 0.022(4) 0.024(4) 0.031(4) 0.000(3) 0.002(3) 0.001(3)
C10 0.021(3) 0.029(4) 0.028(4) 0.006(4) -0.007(3) -0.003(4)
C11 0.028(4) 0.020(4) 0.025(4) 0.002(3) 0.002(3) -0.008(3)
C12 0.023(4) 0.023(4) 0.029(4) -0.001(3) -0.003(3) -0.001(3)
C13 0.023(3) 0.025(4) 0.027(4) 0.005(3) -0.006(3) -0.001(3)
C14 0.033(4) 0.021(4) 0.051(5) 0.004(4) -0.010(4) -0.004(4)
C15 0.032(4) 0.034(5) 0.051(5) 0.001(4) -0.007(4) -0.012(4)
C16 0.023(4) 0.023(4) 0.032(4) 0.003(4) -0.003(3) -0.009(4)
C17 0.033(4) 0.023(4) 0.029(4) -0.003(3) 0.002(3) 0.001(3)
C18 0.040(5) 0.039(5) 0.024(4) 0.002(4) 0.000(4) 0.006(4)
C19 0.021(4) 0.022(4) 0.035(4) 0.003(3) -0.006(3) -0.003(3)
C20 0.036(5) 0.025(4) 0.035(5) 0.001(3) 0.000(4) 0.000(4)
C21 0.037(5) 0.027(4) 0.029(4) 0.006(3) 0.001(4) 0.005(4)
C22 0.022(4) 0.018(4) 0.046(5) -0.001(4) -0.012(4) -0.001(3)
C23 0.042(5) 0.029(4) 0.033(5) 0.007(4) 0.009(4) -0.003(4)
C24 0.038(5) 0.040(5) 0.027(4) -0.003(4) -0.001(3) -0.007(4)
C25 0.044(5) 0.038(5) 0.051(5) -0.001(4) -0.005(4) 0.020(4)
C26 0.051(6) 0.058(6) 0.041(5) -0.025(5) -0.010(4) 0.004(5)
C27 0.037(4) 0.024(4) 0.035(5) -0.001(3) -0.001(4) 0.002(4)
C28 0.042(5) 0.031(4) 0.038(5) 0.001(4) 0.005(4) 0.002(4)
C29 0.038(5) 0.034(4) 0.034(5) 0.005(4) 0.005(4) 0.006(4)
C30 0.035(4) 0.032(5) 0.032(4) 0.002(4) 0.000(3) 0.003(4)
C31 0.039(7) 0.030(6) 0.047(8) 0.000 0.001(6) 0.000
C32 0.034(4) 0.034(5) 0.036(5) 0.003(4) 0.002(4) 0.002(4)
C33 0.035(6) 0.020(6) 0.052(8) 0.000 0.004(6) 0.000
C34 0.046(5) 0.047(6) 0.046(5) 0.010(4) 0.000(4) 0.000(4)
C35 0.065(9) 0.048(9) 0.089(10) 0.001(8) -0.001(8) -0.004(8)
C35' 0.098(12) 0.095(12) 0.121(12) -0.016(9) -0.005(9) 0.000(9)
C36' 0.070(7) 0.083(8) 0.102(8) 0.001(6) -0.006(6) 0.008(6)
C36 0.070(7) 0.083(8) 0.102(8) 0.001(6) -0.006(6) 0.008(6)
C37 0.031(5) 0.038(5) 0.077(7) 0.005(5) -0.008(4) -0.002(4)
C38 0.040(6) 0.049(6) 0.116(10) -0.031(6) 0.007(6) -0.006(5)
N1' 0.021(7) 0.039(9) 0.069(11) -0.023(8) -0.011(7) 0.006(6)
N1 0.036(9) 0.028(8) 0.119(17) -0.005(9) -0.007(10) -0.007(7)
O1 0.032(3) 0.026(3) 0.043(3) -0.012(2) -0.005(3) -0.002(2)
O2 0.033(3) 0.035(3) 0.045(4) 0.002(3) -0.005(3) -0.013(3)
O3 0.038(3) 0.035(3) 0.060(4) 0.001(3) 0.007(3) 0.016(3)
O4 0.056(4) 0.040(3) 0.040(4) 0.007(3) -0.015(3) 0.014(3)
O5 0.040(3) 0.042(3) 0.043(4) -0.013(3) -0.001(3) 0.004(3)
O6 0.089(5) 0.035(3) 0.035(4) 0.001(3) -0.014(3) 0.012(4)
O7 0.031(3) 0.035(3) 0.058(4) 0.004(3) 0.005(3) 0.001(3)
O1W 0.055(4) 0.045(4) 0.060(4) 0.029(3) 0.002(3) 0.002(3)

loop_
_atom_type_symbol
_atom_type_description
_atom_type_scat_dispersion_real
_atom_type_scat_dispersion_imag
_atom_type_scat_source
C C 0.0033 0.0016 'International Tables Vol C Tables 4.2.6.8 and 6.1.1.4'
H H 0.0000 0.0000 'International Tables Vol C Tables 4.2.6.8 and 6.1.1.4'
N N 0.0061 0.0033 'International Tables Vol C Tables 4.2.6.8 and 6.1.1.4'
O O 0.0106 0.0060 'International Tables Vol C Tables 4.2.6.8 and 6.1.1.4'
Dy Dy -0.1892 4.4098 'International Tables Vol C Tables 4.2.6.8 and 6.1.1.4'

loop_
_geom_angle_atom_site_label_1
_geom_angle_atom_site_label_2
_geom_angle_atom_site_label_3
_geom_angle
_geom_angle_site_symmetry_1
_geom_angle_site_symmetry_3
O4 Dy1 O3 78.1(2) 1_565 2_666
O4 Dy1 O2 131.4(2) 1_565 2_656
O3 Dy1 O2 76.2(2) 2_666 2_656
O4 Dy1 O1 80.1(2) 1_565 .
O3 Dy1 O1 116.4(2) 2_666 .
O2 Dy1 O1 75.58(19) 2_656 .
O4 Dy1 O7 78.0(2) 1_565 .
O3 Dy1 O7 146.80(19) 2_666 .
O2 Dy1 O7 136.98(19) 2_656 .
O1 Dy1 O7 81.56(19) . .
O4 Dy1 O5 76.0(2) 1_565 .
O3 Dy1 O5 76.4(2) 2_666 .
O2 Dy1 O5 134.51(19) 2_656 .
O1 Dy1 O5 149.79(19) . .
O7 Dy1 O5 75.69(19) . .
O4 Dy1 O1W 142.8(2) 1_565 .
O3 Dy1 O1W 138.8(2) 2_666 .
O2 Dy1 O1W 75.2(2) 2_656 .
O1 Dy1 O1W 84.0(2) . .
O7 Dy1 O1W 66.5(2) . .
O5 Dy1 O1W 104.4(2) . .
O4 Dy1 O6 126.2(2) 1_565 .
O3 Dy1 O6 74.7(2) 2_666 .
O2 Dy1 O6 85.0(2) 2_656 .
O1 Dy1 O6 153.75(19) . .
O7 Dy1 O6 101.8(2) . .
O5 Dy1 O6 52.96(19) . .
O1W Dy1 O6 74.0(2) . .
O4 Dy1 C23 100.5(2) 1_565 .
O3 Dy1 C23 72.5(2) 2_666 .
O2 Dy1 C23 109.9(2) 2_656 .
O1 Dy1 C23 170.9(2) . .
O7 Dy1 C23 89.6(2) . .
O5 Dy1 C23 26.2(2) . .
O1W Dy1 C23 90.4(2) . .
O6 Dy1 C23 26.8(2) . .
O2 C1 O1 126.2(7) . .
O2 C1 C2 116.6(7) . .
O1 C1 C2 117.2(7) . .
C3 C2 C7 118.8(7) . .
C3 C2 C1 121.6(7) . .
C7 C2 C1 119.6(7) . .
C4 C3 C2 120.7(7) . .
C3 C4 C5 120.7(7) . .
C6 C5 C4 117.9(6) . .
C6 C5 C8 121.4(6) . .
C4 C5 C8 120.6(6) . .
C5 C6 C7 122.3(7) . .
C6 C7 C2 119.7(7) . .
C13 C8 C9 118.9(7) . .
C13 C8 C5 119.6(6) . .
C9 C8 C5 121.4(6) . .
C10 C9 C8 118.1(7) . .
C10 C9 C14 119.2(6) . .
C8 C9 C14 122.7(7) . .
C9 C10 C11 123.3(6) . .
C12 C11 C10 117.8(6) . .
C12 C11 C15 122.8(7) . .
C10 C11 C15 119.4(7) . .
C11 C12 C13 119.0(7) . .
C11 C12 C16 122.2(6) . .
C13 C12 C16 118.8(6) . .
C8 C13 C12 122.7(6) . .
C21 C16 C17 118.4(7) . .
C21 C16 C12 121.5(6) . .
C17 C16 C12 120.1(7) . .
C18 C17 C16 120.5(7) . .
C17 C18 C19 120.4(7) . .
C20 C19 C18 119.6(7) . .
C20 C19 C22 119.8(7) . .
C18 C19 C22 120.6(7) . .
C21 C20 C19 119.6(7) . .
C20 C21 C16 121.5(7) . .
O3 C22 O4 125.3(7) . .
O3 C22 C19 118.8(7) . .
O4 C22 C19 115.9(7) . .
O5 C23 O6 119.4(8) . .
O5 C23 C24 119.0(7) . .
O6 C23 C24 121.6(8) . .
O5 C23 Dy1 58.7(4) . .
O6 C23 Dy1 60.9(4) . .
C24 C23 Dy1 173.5(5) . .
C29 C24 C25 118.6(8) . .
C29 C24 C23 120.4(7) . .
C25 C24 C23 120.7(8) . .
C24 C25 C26 121.3(8) . .
C27 C26 C25 119.9(8) . .
C26 C27 C28 118.6(8) . .
C26 C27 C30 119.0(7) . .
C28 C27 C30 121.8(7) . .
C29 C28 C27 120.5(8) . .
C24 C29 C28 121.0(8) . .
C32 C30 C31 120.0(8) . .
C32 C30 C27 124.5(7) . .
C31 C30 C27 115.4(7) . .
C30 C31 C30 121.1(11) . 2_657
C33 C32 C30 117.7(8) . .
C33 C32 C34 119.3(8) . .
C30 C32 C34 122.9(8) . .
C32 C33 C32 123.5(10) . 2_657
O7 C37 N1 115.8(10) . .
O7 C37 N1' 113.1(9) . .
O7 C37 C38 124.3(8) . .
N1 C37 C38 110.4(10) . .
N1' C37 C38 116.5(9) . .
C37 N1' C36' 120.1(14) . .
C37 N1' C35' 124.0(15) . .
C36' N1' C35' 115.3(18) . .
C37 N1 C35 114.7(15) . .
C37 N1 C36 128.9(15) . .
C35 N1 C36 115.4(17) . .
C1 O1 Dy1 150.7(5) . .
C1 O2 Dy1 132.7(5) . 2_656
C22 O3 Dy1 150.9(5) . 2_646
C22 O4 Dy1 137.8(5) . 1_545
C23 O5 Dy1 95.1(5) . .
C23 O6 Dy1 92.3(5) . .
C37 O7 Dy1 143.9(6) . .

loop_
_geom_bond_atom_site_label_1
_geom_bond_atom_site_label_2
_geom_bond_distance
_geom_bond_site_symmetry_2
Dy1 O4 2.278(5) 1_565
Dy1 O3 2.304(5) 2_666
Dy1 O2 2.310(5) 2_656
Dy1 O1 2.330(5) .
Dy1 O7 2.379(5) .
Dy1 O5 2.424(5) .
Dy1 O1W 2.424(6) .
Dy1 O6 2.471(6) .
Dy1 C23 2.826(8) .
C1 O2 1.246(9) .
C1 O1 1.248(9) .
C1 C2 1.519(10) .
C2 C3 1.386(10) .
C2 C7 1.389(10) .
C3 C4 1.383(10) .
C4 C5 1.392(10) .
C5 C6 1.372(10) .
C5 C8 1.501(9) .
C6 C7 1.379(10) .
C8 C13 1.375(10) .
C8 C9 1.400(10) .
C9 C10 1.384(10) .
C9 C14 1.501(10) .
C10 C11 1.399(10) .
C11 C12 1.390(10) .
C11 C15 1.517(10) .
C12 C13 1.393(10) .
C12 C16 1.503(10) .
C16 C21 1.379(10) .
C16 C17 1.396(10) .
C17 C18 1.375(10) .
C18 C19 1.384(10) .
C19 C20 1.382(10) .
C19 C22 1.514(10) .
C20 C21 1.381(10) .
C22 O3 1.227(9) .
C22 O4 1.258(9) .
C23 O5 1.252(9) .
C23 O6 1.276(10) .
C23 C24 1.473(11) .
C24 C29 1.383(11) .
C24 C25 1.387(11) .
C25 C26 1.397(12) .
C26 C27 1.397(12) .
C27 C28 1.397(11) .
C27 C30 1.492(11) .
C28 C29 1.392(11) .
C30 C32 1.396(11) .
C30 C31 1.393(9) .
C31 C30 1.393(9) 2_657
C32 C33 1.392(9) .
C32 C34 1.506(11) .
C33 C32 1.392(9) 2_657
C35 N1 1.48(2) .
C35' N1' 1.48(3) .
C36' N1' 1.45(3) .
C36 N1 1.53(3) .
C37 O7 1.232(10) .
C37 N1 1.357(18) .
C37 N1' 1.363(16) .
C37 C38 1.485(12) .
O2 Dy1 2.311(5) 2_656
O3 Dy1 2.304(5) 2_646
O4 Dy1 2.278(5) 1_545
